data_4516440
loop_
_publ_author_name
'Lei, Xiao-Wu'
'Yue, Cheng-Yang'
'Zhao, Jian-Qiang'
'Han, Yong-Fang'
'Yang, Jiang-Tao'
'Meng, Rong-Rong'
'Gao, Chuan-Sheng'
'Ding, Hao'
'Wang, Chun-Yan'
'Chen, Wan-Dong'

_publ_section_title
;
 Low-Dimensional Hybrid Cuprous Halides Directed by Transition Metal
 Complex: Syntheses, Crystal Structures, and Photocatalytic Properties
;
_journal_issue 11
_journal_name_full 'Crystal Growth &amp; Design'
_journal_page_first 5416
_journal_paper_doi 10.1021/acs.cgd.5b01037
_journal_volume 15
_journal_year 2015
_chemical_formula_sum 'C60 H48 Cu6 I11 K Mn2 N12'
_chemical_formula_weight 2863.22
_space_group_IT_number 148
_space_group_name_Hall '-R 3'
_space_group_name_H-M_alt 'R -3 :H'
_symmetry_cell_setting trigonal
_symmetry_space_group_name_H-M 'R -3 :H'
_atom_sites_solution_hydrogens geom
_atom_sites_solution_primary direct
_atom_sites_solution_secondary difmap
_audit_creation_method SHELXL-97
_cell_angle_alpha 90.00
_cell_angle_beta 90.00
_cell_angle_gamma 120.00
_cell_formula_units_Z 3
_cell_length_a 14.2597(7)
_cell_length_b 14.2597(7)
_cell_length_c 31.7534(16)
_cell_measurement_temperature 296(2)
_cell_volume 5591.7(5)
_computing_cell_refinement 'APEX2 Software Suite (Bruker,2005)'
_computing_data_collection 'APEX2 Software Suite (Bruker,2005)'
_computing_data_reduction 'APEX2 Software Suite (Bruker,2005)'
_computing_structure_refinement 'SHELXL-97 (Sheldrick, 2008)'
_computing_structure_solution 'SHELXS-97 (Sheldrick, 2008)'
_diffrn_ambient_temperature 293(2)
_diffrn_measured_fraction_theta_full 0.993
_diffrn_measured_fraction_theta_max 0.993
_diffrn_measurement_device_type 'Bruker SMART CCD area detector'
_diffrn_measurement_method 'phi and omega scans'
_diffrn_radiation_monochromator graphite
_diffrn_radiation_source 'fine-focus sealed tube'
_diffrn_radiation_type MoK\a
_diffrn_radiation_wavelength 0.71073
_diffrn_reflns_av_R_equivalents 0.0162
_diffrn_reflns_av_sigmaI/netI 0.0096
_diffrn_reflns_limit_h_max 18
_diffrn_reflns_limit_h_min -18
_diffrn_reflns_limit_k_max 18
_diffrn_reflns_limit_k_min -18
_diffrn_reflns_limit_l_max 41
_diffrn_reflns_limit_l_min -40
_diffrn_reflns_number 21749
_diffrn_reflns_theta_full 27.59
_diffrn_reflns_theta_max 27.59
_diffrn_reflns_theta_min 1.77
_exptl_absorpt_coefficient_mu 6.661
_exptl_absorpt_correction_T_max 0.0461
_exptl_absorpt_correction_T_min 0.0379
_exptl_absorpt_correction_type multi-scan
_exptl_absorpt_process_details 'SADABS; Bruker, 2000'
_exptl_crystal_colour 'dark red'
_exptl_crystal_density_diffrn 2.551
_exptl_crystal_density_method 'not measured'
_exptl_crystal_description block
_exptl_crystal_F_000 3954
_exptl_crystal_size_max 0.13
_exptl_crystal_size_mid 0.13
_exptl_crystal_size_min 0.12
_refine_diff_density_max 2.973
_refine_diff_density_min -1.984
_refine_diff_density_rms 0.146
_refine_ls_extinction_coef 0
_refine_ls_extinction_method SHELXL
_refine_ls_goodness_of_fit_ref 1.028
_refine_ls_hydrogen_treatment mixed
_refine_ls_matrix_type full
_refine_ls_number_parameters 143
_refine_ls_number_reflns 2887
_refine_ls_number_restraints 0
_refine_ls_restrained_S_all 1.028
_refine_ls_R_factor_all 0.0405
_refine_ls_R_factor_gt 0.0371
_refine_ls_shift/su_max 0.000
_refine_ls_shift/su_mean 0.000
_refine_ls_structure_factor_coef Fsqd
_refine_ls_weighting_details 'calc w=1/[\s^2^(Fo^2^)+(0.0414P)^2^+107.4397P] where P=(Fo^2^+2Fc^2^)/3'
_refine_ls_weighting_scheme calc
_refine_ls_wR_factor_gt 0.0933
_refine_ls_wR_factor_ref 0.0958
_reflns_number_gt 2651
_reflns_number_total 2887
_reflns_threshold_expression >2sigma(I)
_cod_data_source_file cg5b01037_si_010.cif
_cod_data_source_block C60N12H48Mn2KCu6I11
_cod_original_sg_symbol_H-M R-3
_cod_database_code 4516440

loop_
_symmetry_equiv_pos_as_xyz
'x, y, z'
'-y, x-y, z'
'-x+y, -x, z'
'x+2/3, y+1/3, z+1/3'
'-y+2/3, x-y+1/3, z+1/3'
'-x+y+2/3, -x+1/3, z+1/3'
'x+1/3, y+2/3, z+2/3'
'-y+1/3, x-y+2/3, z+2/3'
'-x+y+1/3, -x+2/3, z+2/3'
'-x, -y, -z'
'y, -x+y, -z'
'x-y, x, -z'
'-x+2/3, -y+1/3, -z+1/3'
'y+2/3, -x+y+1/3, -z+1/3'
'x-y+2/3, x+1/3, -z+1/3'
'-x+1/3, -y+2/3, -z+2/3'
'y+1/3, -x+y+2/3, -z+2/3'
'x-y+1/3, x+2/3, -z+2/3'

loop_
_atom_site_label
_atom_site_type_symbol
_atom_site_fract_x
_atom_site_fract_y
_atom_site_fract_z
_atom_site_U_iso_or_equiv
_atom_site_adp_type
_atom_site_occupancy
_atom_site_symmetry_multiplicity
_atom_site_calc_flag
_atom_site_refinement_flags
I1 I 0.6667 0.3333 0.036746(19) 0.03601(15) Uani 1 3 d S
I2 I 0.46093(3) 0.21585(3) -0.077007(14) 0.04845(13) Uani 1 1 d .
I3 I 0.5000 0.5000 0.0000 0.05075(17) Uani 1 2 d S
Mn1 Mn 0.0000 0.0000 -0.12081(3) 0.0179(2) Uani 1 3 d S
Cu1 Cu 0.59022(7) 0.39027(7) -0.03216(3) 0.0519(2) Uani 1 1 d .
N1 N 0.0915(3) 0.1424(3) -0.08618(13) 0.0302(8) Uani 1 1 d .
N2 N -0.1099(4) -0.1352(4) -0.15488(13) 0.0352(9) Uani 1 1 d .
C5 C 0.0796(4) 0.2270(4) -0.09881(17) 0.0347(10) Uani 1 1 d .
C6 C 0.0162(4) 0.2085(4) -0.13757(17) 0.0367(11) Uani 1 1 d .
C7 C 0.0022(7) 0.2879(6) -0.1566(3) 0.064(2) Uani 1 1 d .
H7 H 0.0292 0.3554 -0.1440 0.077 Uiso 1 1 calc .
C1 C 0.1560(5) 0.1566(5) -0.05329(17) 0.0380(11) Uani 1 1 d .
H1 H 0.1649 0.0992 -0.0447 0.046 Uiso 1 1 calc .
C4 C 0.1275(6) 0.3236(5) -0.0764(2) 0.0522(15) Uani 1 1 d .
H4 H 0.1141 0.3789 -0.0840 0.063 Uiso 1 1 calc .
C2 C 0.2103(5) 0.2541(5) -0.03130(19) 0.0495(14) Uani 1 1 d .
H2 H 0.2561 0.2622 -0.0090 0.059 Uiso 1 1 calc .
C10 C -0.0903(6) -0.1687(5) -0.19157(18) 0.0480(14) Uani 1 1 d .
H10 H -0.0218 -0.1285 -0.2035 0.058 Uiso 1 1 calc .
C3 C 0.1948(6) 0.3371(5) -0.0431(2) 0.0557(17) Uani 1 1 d .
H3 H 0.2295 0.4026 -0.0287 0.067 Uiso 1 1 calc .
C9 C -0.1662(7) -0.2593(6) -0.2124(2) 0.0597(18) Uani 1 1 d .
H9 H -0.1502 -0.2799 -0.2379 0.072 Uiso 1 1 calc .
C8 C -0.0521(8) 0.2662(7) -0.1944(3) 0.076(2) Uani 1 1 d .
H8 H -0.0610 0.3195 -0.2076 0.091 Uiso 1 1 calc .
K1A K 0.6667 0.3333 -0.1667 0.086(2) Uani 0.481(10) 6 d SP
K1B K 0.6667 0.3333 -0.2400(4) 0.086(2) Uani 0.259(5) 3 d SP

loop_
_atom_site_aniso_label
_atom_site_aniso_U_11
_atom_site_aniso_U_22
_atom_site_aniso_U_33
_atom_site_aniso_U_23
_atom_site_aniso_U_13
_atom_site_aniso_U_12
I1 0.03553(19) 0.03553(19) 0.0370(3) 0.000 0.000 0.01776(10)
I2 0.0420(2) 0.0414(2) 0.0609(3) 0.00240(17) -0.01581(17) 0.02011(17)
I3 0.0504(3) 0.0758(4) 0.0460(3) -0.0162(3) -0.0092(2) 0.0465(3)
Mn1 0.0186(3) 0.0186(3) 0.0164(5) 0.000 0.000 0.00932(15)
Cu1 0.0457(4) 0.0461(4) 0.0629(5) 0.0033(4) 0.0061(4) 0.0222(3)
N1 0.029(2) 0.0265(19) 0.033(2) -0.0004(16) -0.0013(16) 0.0129(16)
N2 0.040(2) 0.035(2) 0.032(2) -0.0061(17) -0.0043(18) 0.020(2)
C5 0.037(3) 0.030(2) 0.037(3) 0.002(2) 0.004(2) 0.016(2)
C6 0.040(3) 0.035(3) 0.039(3) 0.009(2) 0.005(2) 0.021(2)
C7 0.081(5) 0.048(4) 0.071(5) 0.014(3) -0.007(4) 0.039(4)
C1 0.038(3) 0.038(3) 0.036(3) -0.004(2) -0.008(2) 0.018(2)
C4 0.066(4) 0.033(3) 0.057(4) -0.001(3) 0.002(3) 0.024(3)
C2 0.046(3) 0.048(3) 0.042(3) -0.010(3) -0.009(3) 0.014(3)
C10 0.064(4) 0.053(4) 0.035(3) -0.015(3) -0.008(3) 0.035(3)
C3 0.066(4) 0.035(3) 0.050(4) -0.011(3) -0.005(3) 0.013(3)
C9 0.080(5) 0.062(4) 0.045(3) -0.024(3) -0.019(3) 0.042(4)
C8 0.090(6) 0.074(5) 0.079(5) 0.028(4) -0.012(5) 0.052(5)
K1A 0.105(4) 0.105(4) 0.048(4) 0.000 0.000 0.052(2)
K1B 0.105(4) 0.105(4) 0.048(4) 0.000 0.000 0.052(2)

loop_
_atom_type_symbol
_atom_type_description
_atom_type_scat_dispersion_real
_atom_type_scat_dispersion_imag
_atom_type_scat_source
C C 0.0033 0.0016 'International Tables Vol C Tables 4.2.6.8 and 6.1.1.4'
H H 0.0000 0.0000 'International Tables Vol C Tables 4.2.6.8 and 6.1.1.4'
N N 0.0061 0.0033 'International Tables Vol C Tables 4.2.6.8 and 6.1.1.4'
K K 0.2009 0.2494 'International Tables Vol C Tables 4.2.6.8 and 6.1.1.4'
Cu Cu 0.3201 1.2651 'International Tables Vol C Tables 4.2.6.8 and 6.1.1.4'
I I -0.4742 1.8119 'International Tables Vol C Tables 4.2.6.8 and 6.1.1.4'
Mn Mn 0.3368 0.7283 'International Tables Vol C Tables 4.2.6.8 and 6.1.1.4'

loop_
_geom_angle_atom_site_label_1
_geom_angle_atom_site_label_2
_geom_angle_atom_site_label_3
_geom_angle
_geom_angle_site_symmetry_1
_geom_angle_site_symmetry_3
Cu1 I1 Cu1 62.94(3) . 2_655
Cu1 I1 Cu1 62.94(3) . 3_665
Cu1 I1 Cu1 62.94(3) 2_655 3_665
K1B I2 Cu1 58.1(2) 16_654 .
K1B I2 Cu1 58.0(2) 16_654 2_655
Cu1 I2 Cu1 65.28(4) . 2_655
K1B I2 K1A 36.7(3) 16_654 .
Cu1 I2 K1A 88.14(2) . .
Cu1 I2 K1A 88.05(2) 2_655 .
Cu1 I3 Cu1 180.00(2) 10_665 .
N2 Mn1 N2 95.39(17) 3 .
N2 Mn1 N2 95.39(17) 3 2
N2 Mn1 N2 95.39(17) . 2
N2 Mn1 N1 78.54(17) 3 .
N2 Mn1 N1 171.06(17) . .
N2 Mn1 N1 91.75(17) 2 .
N2 Mn1 N1 171.06(17) 3 3
N2 Mn1 N1 91.75(17) . 3
N2 Mn1 N1 78.54(17) 2 3
N1 Mn1 N1 94.95(15) . 3
N2 Mn1 N1 91.75(17) 3 2
N2 Mn1 N1 78.55(17) . 2
N2 Mn1 N1 171.05(17) 2 2
N1 Mn1 N1 94.95(15) . 2
N1 Mn1 N1 94.94(15) 3 2
K1B Cu1 I2 59.98(6) 16_654 .
K1B Cu1 I2 59.89(5) 16_654 3_665
I2 Cu1 I2 112.56(4) . 3_665
K1B Cu1 I3 152.11(18) 16_654 .
I2 Cu1 I3 116.20(3) . .
I2 Cu1 I3 103.24(3) 3_665 .
K1B Cu1 I1 102.52(18) 16_654 .
I2 Cu1 I1 110.11(3) . .
I2 Cu1 I1 109.91(3) 3_665 .
I3 Cu1 I1 104.31(3) . .
K1B Cu1 Cu1 55.85(15) 16_654 2_655
I2 Cu1 Cu1 57.47(3) . 2_655
I2 Cu1 Cu1 106.91(3) 3_665 2_655
I3 Cu1 Cu1 149.02(3) . 2_655
I1 Cu1 Cu1 58.529(15) . 2_655
K1B Cu1 Cu1 55.85(15) 16_654 3_665
I2 Cu1 Cu1 107.09(3) . 3_665
I2 Cu1 Cu1 57.25(3) 3_665 3_665
I3 Cu1 Cu1 136.71(4) . 3_665
I1 Cu1 Cu1 58.529(16) . 3_665
Cu1 Cu1 Cu1 60.0 2_655 3_665
C1 N1 C5 118.4(4) . .
C1 N1 Mn1 127.3(4) . .
C5 N1 Mn1 114.3(3) . .
C6 N2 C10 118.9(5) 2 .
C6 N2 Mn1 115.2(3) 2 .
C10 N2 Mn1 126.0(4) . .
N1 C5 C4 120.8(5) . .
N1 C5 C6 115.2(5) . .
C4 C5 C6 124.0(5) . .
N2 C6 C7 120.7(6) 3 .
N2 C6 C5 116.1(4) 3 .
C7 C6 C5 123.1(6) . .
C8 C7 C6 119.5(7) . .
N1 C1 C2 122.7(5) . .
C3 C4 C5 119.7(6) . .
C3 C2 C1 118.6(6) . .
N2 C10 C9 123.2(7) . .
C2 C3 C4 119.7(6) . .
C8 C9 C10 117.9(6) 2 .
C9 C8 C7 119.9(6) 3 .
K1B K1A K1B 180.0 16_654 .
K1B K1A I2 41.82(1) 16_654 .
K1B K1A I2 138.159(6) . .
K1B K1A I2 41.86(1) 16_654 2_655
K1B K1A I2 138.161(6) . 2_655
I2 K1A I2 70.577(10) . 2_655
K1B K1A I2 41.81(1) 16_654 3_665
K1B K1A I2 138.159(6) . 3_665
I2 K1A I2 70.577(10) . 3_665
I2 K1A I2 70.576(10) 2_655 3_665
K1B K1A I2 138.10(1) 16_654 17_554
K1B K1A I2 41.86(1) . 17_554
I2 K1A I2 109.424(10) . 17_554
I2 K1A I2 180.0 2_655 17_554
I2 K1A I2 109.40(1) 3_665 17_554
K1B K1A I2 138.159(6) 16_654 16_654
K1B K1A I2 41.86(1) . 16_654
I2 K1A I2 179.998(11) . 16_654
I2 K1A I2 109.424(10) 2_655 16_654
I2 K1A I2 109.425(10) 3_665 16_654
I2 K1A I2 70.575(10) 17_554 16_654
K1B K1A I2 138.18(1) 16_654 18_544
K1B K1A I2 41.85(1) . 18_544
I2 K1A I2 109.423(10) . 18_544
I2 K1A I2 109.425(10) 2_655 18_544
I2 K1A I2 180.0 3_665 18_544
I2 K1A I2 70.575(10) 17_554 18_544
I2 K1A I2 70.60(1) 16_654 18_544
K1A K1B Cu1 139.60(18) . 17_554
K1A K1B Cu1 139.60(18) . 18_544
Cu1 K1B Cu1 68.3(3) 17_554 18_544
K1A K1B Cu1 139.59(18) . 16_654
Cu1 K1B Cu1 68.3(3) 17_554 16_654
Cu1 K1B Cu1 68.3(3) 18_544 16_654
K1A K1B I2 101.5(3) . 17_554
Cu1 K1B I2 61.93(16) 17_554 17_554
Cu1 K1B I2 62.10(16) 18_544 17_554
Cu1 K1B I2 118.9(5) 16_654 17_554
K1A K1B I2 101.5(3) . 16_654
Cu1 K1B I2 62.10(16) 17_554 16_654
Cu1 K1B I2 118.9(5) 18_544 16_654
Cu1 K1B I2 61.93(16) 16_654 16_654
I2 K1B I2 116.14(18) 17_554 16_654
K1A K1B I2 101.5(3) . 18_544
Cu1 K1B I2 118.9(5) 17_554 18_544
Cu1 K1B I2 61.93(16) 18_544 18_544
Cu1 K1B I2 62.10(16) 16_654 18_544
I2 K1B I2 116.14(18) 17_554 18_544
I2 K1B I2 116.13(18) 16_654 18_544
K1A K1B K1B 0.0 . 16_654
Cu1 K1B K1B 139.60(18) 17_554 16_654
Cu1 K1B K1B 139.60(18) 18_544 16_654
Cu1 K1B K1B 139.59(18) 16_654 16_654
I2 K1B K1B 101.5(3) 17_554 16_654
I2 K1B K1B 101.5(3) 16_654 16_654
I2 K1B K1B 101.5(3) 18_544 16_654

loop_
_geom_bond_atom_site_label_1
_geom_bond_atom_site_label_2
_geom_bond_distance
_geom_bond_site_symmetry_2
I1 Cu1 2.7422(10) .
I1 Cu1 2.7422(10) 2_655
I1 Cu1 2.7422(10) 3_665
I2 K1B 2.601(3) 16_654
I2 Cu1 2.6510(10) .
I2 Cu1 2.6576(9) 2_655
I2 K1A 3.8215(5) .
I3 Cu1 2.6756(8) 10_665
I3 Cu1 2.6756(8) .
Mn1 N2 2.079(4) 3
Mn1 N2 2.079(4) .
Mn1 N2 2.079(4) 2
Mn1 N1 2.094(4) .
Mn1 N1 2.094(4) 3
Mn1 N1 2.094(4) 2
Cu1 K1B 2.551(10) 16_654
Cu1 I2 2.6575(9) 3_665
Cu1 Cu1 2.8633(15) 2_655
Cu1 Cu1 2.8633(15) 3_665
N1 C1 1.338(7) .
N1 C5 1.361(7) .
N2 C6 1.340(7) 2
N2 C10 1.341(7) .
C5 C4 1.388(8) .
C5 C6 1.471(8) .
C6 N2 1.340(7) 3
C6 C7 1.384(8) .
C7 C8 1.375(12) .
C1 C2 1.394(8) .
C4 C3 1.377(10) .
C2 C3 1.361(10) .
C10 C9 1.371(9) .
C9 C8 1.367(13) 2
C8 C9 1.367(13) 3
K1A K1B 2.329(12) 16_654
K1A K1B 2.329(12) .
K1A I2 3.8215(5) 2_655
K1A I2 3.8225(4) 3_665
K1A I2 3.8216(5) 17_554
K1A I2 3.8204(4) 16_654
K1A I2 3.8204(4) 18_544
K1B Cu1 2.550(10) 17_554
K1B Cu1 2.550(10) 18_544
K1B Cu1 2.550(10) 16_654
K1B I2 2.601(3) 17_554
K1B I2 2.601(3) 16_654
K1B I2 2.601(3) 18_544
K1B K1B 4.66(2) 16_654

loop_
_geom_hbond_atom_site_label_D
_geom_hbond_atom_site_label_H
_geom_hbond_atom_site_label_A
_geom_hbond_distance_DH
_geom_hbond_distance_HA
_geom_hbond_distance_DA
_geom_hbond_angle_DHA
_geom_hbond_site_symmetry_A
C8 H8 I2 0.93 2.93 3.846(7) 168.6 16_554
